data_7221622
loop_
_publ_author_name
'Wang, Ting'
'Qin, Ling'
'Zhang, Chuanlei'
'Zheng, Hegen'

_publ_section_title
;
 Syntheses, characterization, and magnetic properties of novel divalent
 Co/Ni coordination polymers based on a V-shaped pyridine ligand and
 dicarboxylate acids
;
_journal_name_full 'RSC Adv.'
_journal_paper_doi 10.1039/C5RA10805E
_journal_year 2015
_chemical_formula_sum 'C19 H18 Co N4 O6'
_chemical_formula_weight 457.30
_chemical_name_systematic
; 
 ? 
;
_space_group_IT_number 15
_symmetry_cell_setting monoclinic
_symmetry_space_group_name_Hall '-C 2yc'
_symmetry_space_group_name_H-M 'C 1 2/c 1'
_atom_sites_solution_hydrogens geom
_atom_sites_solution_primary direct
_atom_sites_solution_secondary difmap
_audit_creation_method SHELXL-97
_audit_update_record
;
2015-05-17 deposited with the CCDC.
2015-07-22 downloaded from the CCDC.
;
_cell_angle_alpha 90.00
_cell_angle_beta 99.160(3)
_cell_angle_gamma 90.00
_cell_formula_units_Z 8
_cell_length_a 10.895(3)
_cell_length_b 17.520(4)
_cell_length_c 20.545(6)
_cell_measurement_temperature 296(2)
_cell_volume 3871.6(18)
_computing_cell_refinement 'Bruker SMART'
_computing_data_collection 'Bruker SMART'
_computing_data_reduction 'Bruker SAINT'
_computing_molecular_graphics 'Bruker SHELXTL'
_computing_publication_material 'Bruker SHELXTL'
_computing_structure_refinement 'SHELXL-97 (Sheldrick, 1997)'
_computing_structure_solution 'SHELXS-97 (Sheldrick, 1990)'
_diffrn_ambient_temperature 296(2)
_diffrn_measured_fraction_theta_full 0.992
_diffrn_measured_fraction_theta_max 0.992
_diffrn_measurement_device_type 'CCD area detector'
_diffrn_measurement_method 'phi and omega scans'
_diffrn_radiation_monochromator graphite
_diffrn_radiation_source 'fine-focus sealed tube'
_diffrn_radiation_type MoK\a
_diffrn_radiation_wavelength 0.71073
_diffrn_reflns_av_R_equivalents 0.0737
_diffrn_reflns_av_sigmaI/netI 0.0661
_diffrn_reflns_limit_h_max 14
_diffrn_reflns_limit_h_min -14
_diffrn_reflns_limit_k_max 23
_diffrn_reflns_limit_k_min -18
_diffrn_reflns_limit_l_max 27
_diffrn_reflns_limit_l_min -27
_diffrn_reflns_number 17854
_diffrn_reflns_theta_full 28.21
_diffrn_reflns_theta_max 28.21
_diffrn_reflns_theta_min 2.01
_exptl_absorpt_coefficient_mu 0.933
_exptl_absorpt_correction_T_max 0.8211
_exptl_absorpt_correction_T_min 0.7802
_exptl_crystal_colour purple
_exptl_crystal_density_diffrn 1.569
_exptl_crystal_density_method 'not measured'
_exptl_crystal_description block
_exptl_crystal_F_000 1880
_exptl_crystal_size_max 0.28
_exptl_crystal_size_mid 0.26
_exptl_crystal_size_min 0.22
_refine_diff_density_max 0.516
_refine_diff_density_min -0.435
_refine_diff_density_rms 0.085
_refine_ls_extinction_method none
_refine_ls_goodness_of_fit_ref 1.027
_refine_ls_hydrogen_treatment mixed
_refine_ls_matrix_type full
_refine_ls_number_parameters 271
_refine_ls_number_reflns 4746
_refine_ls_number_restraints 3
_refine_ls_restrained_S_all 1.425
_refine_ls_R_factor_all 0.0824
_refine_ls_R_factor_gt 0.0503
_refine_ls_shift/su_max 0.001
_refine_ls_shift/su_mean 0.000
_refine_ls_structure_factor_coef Fsqd
_refine_ls_weighting_details 'calc w=1/[\s^2^(Fo^2^)+(0.0778P)^2^+0.0709P] where P=(Fo^2^+2Fc^2^)/3'
_refine_ls_weighting_scheme calc
_refine_ls_wR_factor_gt 0.1298
_refine_ls_wR_factor_ref 0.1446
_reflns_number_gt 3342
_reflns_number_total 4746
_reflns_threshold_expression >2sigma(I)
_cod_data_source_file c5ra10805e2.cif
_cod_data_source_block 4
_cod_depositor_comments
;
The following automatic conversions were performed:

'_symmetry_cell_setting' value 'Monoclinic' changed to 'monoclinic'
according to
/usr/data/users/saulius/crontab/automatic-downloads/rss-feeds/RSC/lib/dictionaries/cif_core.dic
dictionary named 'cif_core.dic' version 2.4.2 from 2011-04-26.

Automatic conversion script
Id: cif_fix_values 3271 2015-04-21 07:52:19Z andrius 
;
_cod_original_cell_volume 3871.8(17)
_cod_original_sg_symbol_H-M C2/c
_cod_database_code 7221622

loop_
_symmetry_equiv_pos_as_xyz
'x, y, z'
'-x, y, -z+1/2'
'x+1/2, y+1/2, z'
'-x+1/2, y+1/2, -z+1/2'
'-x, -y, -z'
'x, -y, z-1/2'
'-x+1/2, -y+1/2, -z'
'x+1/2, -y+1/2, z-1/2'

loop_
_atom_site_label
_atom_site_type_symbol
_atom_site_fract_x
_atom_site_fract_y
_atom_site_fract_z
_atom_site_U_iso_or_equiv
_atom_site_adp_type
_atom_site_occupancy
_atom_site_symmetry_multiplicity
_atom_site_calc_flag
_atom_site_refinement_flags
O1W O 0.447(3) 0.6593(13) 0.6814(15) 0.68(3) Uani 1 1 d D
H1WB H 0.3860 0.6328 0.6810 1.024 Uiso 1 1 d RD
H1WA H 0.5117 0.6296 0.6766 1.024 Uiso 1 1 d RD
O2 O 0.3558(3) 0.94386(17) 0.50388(16) 0.0364(8) Uani 1 1 d .
N1 N 1.4903(3) 0.9808(2) 0.86938(18) 0.0330(8) Uani 1 1 d .
C5 C 1.3797(5) 1.0074(3) 0.8406(2) 0.0440(13) Uani 1 1 d .
H5 H 1.3600 1.0579 0.8483 0.053 Uiso 1 1 calc R
C1 C 1.5143(4) 0.9082(3) 0.8562(2) 0.0348(10) Uani 1 1 d .
H1 H 1.5913 0.8885 0.8745 0.042 Uiso 1 1 calc R
Co1 Co 0.61894(5) 0.96007(3) 0.44289(3) 0.0252(2) Uani 1 1 d .
N3 N 0.7576(3) 0.9107(2) 0.51651(17) 0.0300(8) Uani 1 1 d .
C3 C 1.3178(4) 0.8884(3) 0.7884(2) 0.0313(10) Uani 1 1 d .
C18 C 0.3946(4) 0.8854(2) 0.4797(2) 0.0281(9) Uani 1 1 d .
C15 C 0.7492(4) 0.8412(2) 0.5429(2) 0.0308(9) Uani 1 1 d .
H15 H 0.6786 0.8123 0.5283 0.037 Uiso 1 1 calc R
C11 C 0.9468(4) 0.8520(2) 0.61270(19) 0.0260(9) Uani 1 1 d .
C6 C 1.2265(4) 0.8387(3) 0.74703(19) 0.0290(9) Uani 1 1 d .
C8 C 1.1312(4) 0.8690(3) 0.70116(19) 0.0298(9) Uani 1 1 d .
H8 H 1.1238 0.9217 0.6961 0.036 Uiso 1 1 calc R
C12 C 0.8386(4) 0.8103(3) 0.5902(2) 0.0308(9) Uani 1 1 d .
H12 H 0.8274 0.7620 0.6072 0.037 Uiso 1 1 calc R
C9 C 1.0469(4) 0.8213(2) 0.66287(19) 0.0272(9) Uani 1 1 d .
C13 C 0.9557(4) 0.9237(3) 0.5850(2) 0.0362(11) Uani 1 1 d .
H13 H 1.0255 0.9538 0.5982 0.043 Uiso 1 1 calc R
C2 C 1.4337(4) 0.8609(3) 0.8176(2) 0.0343(10) Uani 1 1 d .
H2 H 1.4560 0.8107 0.8109 0.041 Uiso 1 1 calc R
C14 C 0.8612(4) 0.9500(3) 0.5379(2) 0.0375(11) Uani 1 1 d .
H14 H 0.8699 0.9980 0.5199 0.045 Uiso 1 1 calc R
N2 N 1.1528(4) 0.7122(2) 0.7157(2) 0.0456(11) Uani 1 1 d .
C7 C 1.2320(4) 0.7593(3) 0.7522(2) 0.0397(11) Uani 1 1 d .
H7 H 1.2945 0.7379 0.7829 0.048 Uiso 1 1 calc R
C10 C 1.0631(4) 0.7431(3) 0.6727(2) 0.0377(11) Uani 1 1 d .
H10 H 1.0072 0.7105 0.6475 0.045 Uiso 1 1 calc R
O1 O 0.4963(3) 0.88056(17) 0.45847(16) 0.0359(7) Uani 1 1 d .
C4 C 1.2939(4) 0.9643(3) 0.8006(2) 0.0413(12) Uani 1 1 d .
H4 H 1.2191 0.9862 0.7814 0.050 Uiso 1 1 calc R
C19 C 0.3146(4) 0.8145(2) 0.4742(2) 0.0293(9) Uani 1 1 d .
H19 H 0.2987 0.8002 0.4275 0.035 Uiso 1 1 calc R
O3 O 0.7639(3) 0.9916(2) 0.38637(17) 0.0435(8) Uani 1 1 d .
O4 O 0.6936(4) 0.8782(2) 0.37279(19) 0.0535(10) Uani 1 1 d .
N4 N 0.7714(4) 0.9268(3) 0.3602(2) 0.0467(11) Uani 1 1 d .
C20 C 0.3862(4) 0.7484(3) 0.5115(3) 0.0391(11) Uani 1 1 d .
H20A H 0.4064 0.7615 0.5579 0.047 Uiso 1 1 calc R
H20B H 0.4635 0.7405 0.4947 0.047 Uiso 1 1 calc R
C21 C 0.1898(4) 0.8256(3) 0.4958(3) 0.0408(12) Uani 1 1 d .
H21A H 0.1442 0.8653 0.4693 0.049 Uiso 1 1 calc R
H21B H 0.2019 0.8419 0.5415 0.049 Uiso 1 1 calc R
O5 O 0.8492(4) 0.9139(3) 0.3245(2) 0.0800(14) Uani 1 1 d .

loop_
_atom_site_aniso_label
_atom_site_aniso_U_11
_atom_site_aniso_U_22
_atom_site_aniso_U_33
_atom_site_aniso_U_23
_atom_site_aniso_U_13
_atom_site_aniso_U_12
O1W 0.86(7) 0.37(3) 0.81(7) 0.07(3) 0.14(7) 0.22(4)
O2 0.0369(17) 0.0228(18) 0.0474(18) -0.0054(14) 0.0008(15) -0.0051(13)
N1 0.0276(18) 0.030(2) 0.0375(19) -0.0041(16) -0.0065(16) 0.0021(15)
C5 0.039(3) 0.031(3) 0.054(3) -0.009(2) -0.015(2) 0.007(2)
C1 0.027(2) 0.036(3) 0.037(2) -0.006(2) -0.0062(18) 0.0056(18)
Co1 0.0209(3) 0.0203(3) 0.0321(3) 0.0026(2) -0.0030(2) -0.0059(2)
N3 0.0254(17) 0.0260(19) 0.0355(18) 0.0022(15) -0.0044(15) -0.0040(14)
C3 0.030(2) 0.035(3) 0.0258(19) 0.0004(17) -0.0054(17) -0.0002(18)
C18 0.026(2) 0.023(2) 0.032(2) 0.0045(17) -0.0064(17) -0.0072(16)
C15 0.030(2) 0.024(2) 0.035(2) 0.0010(18) -0.0040(18) -0.0097(17)
C11 0.0239(19) 0.027(2) 0.0257(19) -0.0016(16) -0.0009(16) -0.0022(16)
C6 0.032(2) 0.028(2) 0.0249(19) -0.0004(17) -0.0031(17) -0.0028(17)
C8 0.030(2) 0.028(2) 0.029(2) -0.0016(18) -0.0020(17) -0.0014(17)
C12 0.031(2) 0.025(2) 0.033(2) 0.0034(18) -0.0051(18) -0.0038(17)
C9 0.028(2) 0.026(2) 0.0258(19) 0.0012(16) -0.0025(16) -0.0012(16)
C13 0.029(2) 0.031(3) 0.044(2) 0.007(2) -0.0085(19) -0.0091(19)
C2 0.032(2) 0.029(2) 0.039(2) -0.0070(19) -0.0020(19) 0.0041(18)
C14 0.030(2) 0.029(3) 0.048(3) 0.011(2) -0.008(2) -0.0087(18)
N2 0.048(2) 0.029(2) 0.052(2) 0.0025(18) -0.016(2) 0.0001(18)
C7 0.038(3) 0.035(3) 0.041(2) 0.003(2) -0.009(2) 0.001(2)
C10 0.040(3) 0.028(3) 0.040(2) 0.0008(19) -0.010(2) -0.0068(19)
O1 0.0254(15) 0.0278(18) 0.0538(19) 0.0029(14) 0.0044(14) -0.0098(12)
C4 0.034(2) 0.035(3) 0.047(3) -0.003(2) -0.017(2) 0.006(2)
C19 0.025(2) 0.023(2) 0.039(2) -0.0037(18) 0.0041(18) -0.0086(16)
O3 0.0409(19) 0.035(2) 0.054(2) 0.0001(17) 0.0040(16) -0.0061(15)
O4 0.058(2) 0.043(2) 0.060(2) -0.0053(18) 0.0111(19) -0.0216(18)
N4 0.042(2) 0.051(3) 0.046(2) -0.002(2) 0.003(2) -0.005(2)
C20 0.026(2) 0.025(2) 0.065(3) 0.001(2) 0.006(2) -0.0053(18)
C21 0.027(2) 0.023(2) 0.073(3) 0.001(2) 0.010(2) -0.0033(18)
O5 0.071(3) 0.093(4) 0.087(3) -0.015(3) 0.047(3) 0.001(3)

loop_
_atom_type_symbol
_atom_type_description
_atom_type_scat_dispersion_real
_atom_type_scat_dispersion_imag
_atom_type_scat_source
C C 0.0033 0.0016 'International Tables Vol C Tables 4.2.6.8 and 6.1.1.4'
H H 0.0000 0.0000 'International Tables Vol C Tables 4.2.6.8 and 6.1.1.4'
N N 0.0061 0.0033 'International Tables Vol C Tables 4.2.6.8 and 6.1.1.4'
O O 0.0106 0.0060 'International Tables Vol C Tables 4.2.6.8 and 6.1.1.4'
Co Co 0.3494 0.9721 'International Tables Vol C Tables 4.2.6.8 and 6.1.1.4'

loop_
_geom_angle_atom_site_label_1
_geom_angle_atom_site_label_2
_geom_angle_atom_site_label_3
_geom_angle
_geom_angle_site_symmetry_1
_geom_angle_site_symmetry_3
C18 O2 Co1 152.4(3) . 5_676
C1 N1 C5 115.7(4) . .
C1 N1 Co1 118.3(3) . 6_676
C5 N1 Co1 125.6(3) . 6_676
N1 C5 C4 123.7(5) . .
N1 C1 C2 124.6(4) . .
O1 Co1 O2 122.53(14) . 5_676
O1 Co1 N3 91.14(13) . .
O2 Co1 N3 86.19(13) 5_676 .
O1 Co1 N1 94.06(13) . 6_475
O2 Co1 N1 89.80(14) 5_676 6_475
N3 Co1 N1 174.61(14) . 6_475
O1 Co1 O3 145.70(14) . .
O2 Co1 O3 91.73(13) 5_676 .
N3 Co1 O3 89.37(14) . .
N1 Co1 O3 87.16(14) 6_475 .
O1 Co1 O4 88.70(13) . .
O2 Co1 O4 147.63(13) 5_676 .
N3 Co1 O4 84.80(14) . .
N1 Co1 O4 96.75(15) 6_475 .
O3 Co1 O4 57.19(13) . .
C14 N3 C15 116.3(4) . .
C14 N3 Co1 119.2(3) . .
C15 N3 Co1 124.5(3) . .
C4 C3 C2 115.8(4) . .
C4 C3 C6 122.6(4) . .
C2 C3 C6 121.5(4) . .
O2 C18 O1 124.7(4) . .
O2 C18 C19 118.6(4) . .
O1 C18 C19 116.7(4) . .
N3 C15 C12 123.9(4) . .
C13 C11 C12 116.5(4) . .
C13 C11 C9 121.6(4) . .
C12 C11 C9 121.9(4) . .
C8 C6 C7 116.7(4) . .
C8 C6 C3 121.6(4) . .
C7 C6 C3 121.7(4) . .
C9 C8 C6 120.5(4) . .
C15 C12 C11 119.5(4) . .
C8 C9 C10 116.9(4) . .
C8 C9 C11 121.5(4) . .
C10 C9 C11 121.5(4) . .
C14 C13 C11 119.9(4) . .
C1 C2 C3 119.7(4) . .
N3 C14 C13 123.9(4) . .
C10 N2 C7 117.7(4) . .
N2 C7 C6 123.9(4) . .
N2 C10 C9 124.2(4) . .
C18 O1 Co1 131.3(3) . .
C5 C4 C3 120.5(4) . .
C21 C19 C18 114.2(4) . .
C21 C19 C20 111.1(4) . .
C18 C19 C20 110.0(3) . .
N4 O3 Co1 95.8(3) . .
N4 O4 Co1 91.4(3) . .
O5 N4 O4 123.4(5) . .
O5 N4 O3 121.2(5) . .
O4 N4 O3 115.4(4) . .
C19 C20 C21 111.5(4) . 7_566
C19 C21 C20 111.1(4) . 7_566

loop_
_geom_bond_atom_site_label_1
_geom_bond_atom_site_label_2
_geom_bond_distance
_geom_bond_site_symmetry_2
O2 C18 1.242(5) .
O2 Co1 2.002(3) 5_676
N1 C1 1.336(6) .
N1 C5 1.338(6) .
N1 Co1 2.155(4) 6_676
C5 C4 1.370(6) .
C1 C2 1.365(6) .
Co1 O1 1.991(3) .
Co1 O2 2.002(3) 5_676
Co1 N3 2.143(3) .
Co1 N1 2.155(4) 6_475
Co1 O3 2.175(4) .
Co1 O4 2.273(4) .
N3 C14 1.335(5) .
N3 C15 1.342(5) .
C3 C4 1.386(6) .
C3 C2 1.395(6) .
C3 C6 1.482(6) .
C18 O1 1.257(5) .
C18 C19 1.510(5) .
C15 C12 1.374(6) .
C11 C13 1.389(6) .
C11 C12 1.401(6) .
C11 C9 1.477(5) .
C6 C8 1.392(5) .
C6 C7 1.396(6) .
C8 C9 1.391(5) .
C9 C10 1.391(6) .
C13 C14 1.375(6) .
N2 C10 1.324(6) .
N2 C7 1.334(6) .
C19 C21 1.508(6) .
C19 C20 1.532(6) .
O3 N4 1.263(5) .
O4 N4 1.257(5) .
N4 O5 1.227(6) .
C20 C21 1.532(6) 7_566
C21 C20 1.532(6) 7_566
